data_1568363
loop_
_publ_author_name
'Bejaoui, Younes K. J.'
'Philippi, Frederik'
'Stammler, Hans-Georg'
'Radacki, Krzysztof'
'Zapf, Ludwig'
'Schopper, Nils'
'Goloviznina, Kateryna'
'Maibom, Kristina A. M.'
'Graf, Roland'
'Sprenger, Jan A. P.'
'Bertermann, R&#xfc;diger'
'Braunschweig, Holger'
'Welton, Tom'
'Ignat'ev, Nikolai V.'
'Finze, Maik'

_publ_section_title
;
 Insights into structure-property relationships in ionic liquids using
 cyclic perfluoroalkylsulfonylimides.
;
_journal_issue 8
_journal_name_full 'Chemical science'
_journal_page_first 2200
_journal_page_last 2214
_journal_paper_doi 10.1039/d2sc06758g
_journal_volume 14
_journal_year 2023
_chemical_formula_moiety 'C F2 N O4 S2, C9 H20 N'
_chemical_formula_sum 'C10 H20 F2 N2 O4 S2'
_chemical_formula_weight 334.40
_space_group_crystal_system orthorhombic
_space_group_IT_number 19
_space_group_name_Hall 'P 2ac 2ab'
_space_group_name_H-M_alt 'P 21 21 21'
_atom_sites_solution_hydrogens geom
_audit_creation_method SHELXL-2018/3
_audit_update_record
;
2022-11-29 deposited with the CCDC.	2023-01-30 downloaded from the CCDC.
;
_cell_angle_alpha 90
_cell_angle_beta 90
_cell_angle_gamma 90
_cell_formula_units_Z 4
_cell_length_a 9.23070(10)
_cell_length_b 9.63750(10)
_cell_length_c 16.68630(10)
_cell_measurement_reflns_used 11321
_cell_measurement_temperature 100(2)
_cell_measurement_theta_max 77.1840
_cell_measurement_theta_min 5.3110
_cell_volume 1484.43(2)
_computing_cell_refinement 'CrysAlisPro 1.171.40.45a (Rigaku OD, 2019)'
_computing_data_collection 'CrysAlisPro 1.171.40.45a (Rigaku OD, 2019)'
_computing_data_reduction 'CrysAlisPro 1.171.40.45a (Rigaku OD, 2019)'
_computing_molecular_graphics 'SHELXL-2018/3 (Sheldrick, 2018)'
_computing_publication_material 'SHELXL-2018/3 (Sheldrick, 2018)'
_computing_structure_refinement 'SHELXL-2018/3 (Sheldrick, 2018)'
_computing_structure_solution 'SHELXT 2014/4 (Sheldrick, 2014)'
_diffrn_ambient_environment N~2~
_diffrn_ambient_temperature 100.00(10)
_diffrn_detector 'Hybrid Pixel Array Detector'
_diffrn_detector_area_resol_mean 10.0000
_diffrn_detector_type HyPix
_diffrn_measured_fraction_theta_full 0.999
_diffrn_measured_fraction_theta_max 0.995
_diffrn_measurement_device 'four-circle diffractometer'
_diffrn_measurement_device_type 'XtaLAB Synergy, Dualflex, HyPix'
_diffrn_radiation_monochromator mirror
_diffrn_radiation_probe x-ray
_diffrn_radiation_type 'Cu K\a'
_diffrn_radiation_wavelength 1.54184
_diffrn_reflns_av_R_equivalents 0.0420
_diffrn_reflns_av_unetI/netI 0.0310
_diffrn_reflns_Laue_measured_fraction_full 0.999
_diffrn_reflns_Laue_measured_fraction_max 0.995
_diffrn_reflns_limit_h_max 11
_diffrn_reflns_limit_h_min -11
_diffrn_reflns_limit_k_max 12
_diffrn_reflns_limit_k_min -12
_diffrn_reflns_limit_l_max 17
_diffrn_reflns_limit_l_min -21
_diffrn_reflns_number 15901
_diffrn_reflns_point_group_measured_fraction_full 1.000
_diffrn_reflns_point_group_measured_fraction_max 0.989
_diffrn_reflns_theta_full 72.000
_diffrn_reflns_theta_max 77.380
_diffrn_reflns_theta_min 5.300
_diffrn_source 'micro-focus sealed X-ray tube'
_diffrn_source_type 'PhotonJet (Cu) X-ray Source'
_exptl_absorpt_coefficient_mu 3.614
_exptl_absorpt_correction_T_max 1.000
_exptl_absorpt_correction_T_min 0.486
_exptl_absorpt_correction_type gaussian
_exptl_absorpt_process_details
;
CrysAlisPro 1.171.41.63a (Rigaku Oxford Diffraction, 2020)
Numerical absorption correction based on gaussian integration over
			a multifaceted crystal model
Empirical absorption correction using spherical harmonics,
 implemented in SCALE3 ABSPACK scaling algorithm.
;
_exptl_crystal_colour 'clear colourless'
_exptl_crystal_density_diffrn 1.496
_exptl_crystal_description block
_exptl_crystal_F_000 704
_exptl_crystal_size_max 0.180
_exptl_crystal_size_mid 0.120
_exptl_crystal_size_min 0.100
_refine_diff_density_max 0.284
_refine_diff_density_min -0.407
_refine_diff_density_rms 0.055
_refine_ls_abs_structure_details
;
 Flack x determined using 1234 quotients [(I+)-(I-)]/[(I+)+(I-)]
 (Parsons, Flack and Wagner, Acta Cryst. B69 (2013) 249-259).
;
_refine_ls_abs_structure_Flack 0.000(9)
_refine_ls_extinction_method none
_refine_ls_goodness_of_fit_ref 1.063
_refine_ls_hydrogen_treatment constr
_refine_ls_matrix_type full
_refine_ls_number_parameters 183
_refine_ls_number_reflns 3115
_refine_ls_number_restraints 0
_refine_ls_restrained_S_all 1.063
_refine_ls_R_factor_all 0.0288
_refine_ls_R_factor_gt 0.0279
_refine_ls_shift/su_max 0.001
_refine_ls_shift/su_mean 0.000
_refine_ls_structure_factor_coef Fsqd
_refine_ls_weighting_details 'w=1/[\s^2^(Fo^2^)+(0.0381P)^2^+0.4080P] where P=(Fo^2^+2Fc^2^)/3'
_refine_ls_weighting_scheme calc
_refine_ls_wR_factor_gt 0.0713
_refine_ls_wR_factor_ref 0.0718
_reflns_Friedel_coverage 0.721
_reflns_Friedel_fraction_full 1.000
_reflns_Friedel_fraction_max 0.980
_reflns_number_gt 3014
_reflns_number_total 3115
_reflns_threshold_expression 'I > 2\s(I)'
_cod_data_source_file d2sc06758g2.cif
_cod_data_source_block LuZa100_YoBe_1_a
_cod_depositor_comments 'Adding full bibliography for 1568359--1568371.cif.'
_cod_database_code 1568363
_shelx_shelxl_version_number 2018/3
_shelx_space_group_comment
;
The symmetry employed for this shelxl refinement is uniquely defined
by the following loop, which should always be used as a source of
symmetry information in preference to the above space-group names.
They are only intended as comments.
;
_shelx_estimated_absorpt_t_min 0.562
_shelx_estimated_absorpt_t_max 0.714
_oxdiff_exptl_absorpt_empirical_full_min 0.749
_oxdiff_exptl_absorpt_empirical_full_max 1.432
_oxdiff_exptl_absorpt_empirical_details
;
Empirical correction (ABSPACK) includes:
- Absorption correction using spherical harmonics
- Frame scaling
;

loop_
_space_group_symop_operation_xyz
'x, y, z'
'-x+1/2, -y, z+1/2'
'-x, y+1/2, -z+1/2'
'x+1/2, -y+1/2, -z'

loop_
_atom_site_label
_atom_site_type_symbol
_atom_site_fract_x
_atom_site_fract_y
_atom_site_fract_z
_atom_site_U_iso_or_equiv
_atom_site_adp_type
_atom_site_occupancy
_atom_site_site_symmetry_order
_atom_site_calc_flag
_atom_site_refinement_flags_posn
_atom_site_refinement_flags_adp
_atom_site_refinement_flags_occupancy
_atom_site_disorder_assembly
_atom_site_disorder_group
N1_1 N 0.5912(2) 0.6402(2) 0.59801(11) 0.0167(4) Uani 1 1 d . . . . .
C2_1 C 0.6125(3) 0.8530(3) 0.67158(17) 0.0271(6) Uani 1 1 d . . . . .
H2A_1 H 0.530099 0.912072 0.654969 0.033 Uiso 1 1 calc R U . . .
H2AB_1 H 0.687396 0.912279 0.696733 0.033 Uiso 1 1 calc R U . . .
C3_1 C 0.5620(3) 0.7388(3) 0.73001(14) 0.0278(6) Uani 1 1 d . . . . .
H3A_1 H 0.620646 0.740651 0.779678 0.033 Uiso 1 1 calc R U . . .
H3AB_1 H 0.458897 0.752185 0.744392 0.033 Uiso 1 1 calc R U . . .
C4_1 C 0.5828(3) 0.6010(3) 0.68584(13) 0.0222(5) Uani 1 1 d . . . . .
H4A_1 H 0.673097 0.554586 0.703352 0.027 Uiso 1 1 calc R U . . .
H4AB_1 H 0.500031 0.537914 0.695790 0.027 Uiso 1 1 calc R U . . .
C5_1 C 0.4428(3) 0.6671(3) 0.56519(14) 0.0187(5) Uani 1 1 d . . . . .
H5A_1 H 0.450133 0.693366 0.508595 0.028 Uiso 1 1 calc R U . . .
H5B_1 H 0.397173 0.742653 0.595368 0.028 Uiso 1 1 calc R U . . .
H5C_1 H 0.383855 0.582958 0.570137 0.028 Uiso 1 1 calc R U . . .
C6_1 C 0.6709(3) 0.5343(3) 0.54841(14) 0.0191(5) Uani 1 1 d . . . . .
H6A_1 H 0.770533 0.525078 0.569680 0.023 Uiso 1 1 calc R U . . .
H6AB_1 H 0.678451 0.569462 0.492811 0.023 Uiso 1 1 calc R U . . .
C7_1 C 0.6017(3) 0.3917(3) 0.54630(17) 0.0286(6) Uani 1 1 d . . . . .
H7A_1 H 0.504693 0.398111 0.521227 0.034 Uiso 1 1 calc R U . . .
H7AB_1 H 0.589128 0.356970 0.601713 0.034 Uiso 1 1 calc R U . . .
C8_1 C 0.6950(3) 0.2908(3) 0.49914(16) 0.0311(6) Uani 1 1 d . . . . .
H8A_1 H 0.795400 0.294633 0.519877 0.037 Uiso 1 1 calc R U . . .
H8AB_1 H 0.697149 0.320012 0.442271 0.037 Uiso 1 1 calc R U . . .
C9_1 C 0.6407(4) 0.1422(4) 0.5040(2) 0.0470(9) Uani 1 1 d . . . . .
H9A_1 H 0.543421 0.136575 0.480623 0.071 Uiso 1 1 calc R U . . .
H9B_1 H 0.637013 0.112951 0.560193 0.071 Uiso 1 1 calc R U . . .
H9C_1 H 0.706476 0.081242 0.474251 0.071 Uiso 1 1 calc R U . . .
C1_1 C 0.6747(3) 0.7746(3) 0.60001(14) 0.0219(5) Uani 1 1 d . . . . .
H1A_1 H 0.660334 0.827648 0.549831 0.026 Uiso 1 1 calc R U . . .
H1AB_1 H 0.779587 0.757069 0.607337 0.026 Uiso 1 1 calc R U . . .
N1_2 N 0.0876(2) 0.7226(2) 0.61406(10) 0.0180(4) Uani 1 1 d . . . . .
S1_2 S 0.09415(6) 0.85609(6) 0.67243(3) 0.01516(14) Uani 1 1 d . . . . .
F1_2 F 0.15874(15) 0.73305(17) 0.81511(8) 0.0239(3) Uani 1 1 d . . . . .
O1_2 O 0.23656(18) 0.91578(19) 0.67899(11) 0.0214(4) Uani 1 1 d . . . . .
S2_2 S 0.08242(6) 0.59864(6) 0.67843(3) 0.01468(14) Uani 1 1 d . . . . .
F2_2 F -0.07157(15) 0.73970(15) 0.78757(8) 0.0222(3) Uani 1 1 d . . . . .
O3_2 O 0.21731(19) 0.52667(19) 0.68780(10) 0.0196(4) Uani 1 1 d . . . . .
O4_2 O -0.04559(18) 0.51466(18) 0.66940(11) 0.0189(3) Uani 1 1 d . . . . .
O2_2 O -0.02342(19) 0.94981(19) 0.65714(10) 0.0200(4) Uani 1 1 d . . . . .
C1_2 C 0.0608(2) 0.7336(3) 0.75678(12) 0.0172(4) Uani 1 1 d . . . . .

loop_
_atom_site_aniso_label
_atom_site_aniso_U_11
_atom_site_aniso_U_22
_atom_site_aniso_U_33
_atom_site_aniso_U_23
_atom_site_aniso_U_13
_atom_site_aniso_U_12
N1_1 0.0117(9) 0.0242(11) 0.0140(8) 0.0010(7) -0.0005(7) -0.0005(8)
C2_1 0.0201(11) 0.0309(14) 0.0304(13) -0.0111(12) -0.0011(11) -0.0036(10)
C3_1 0.0196(11) 0.0447(17) 0.0191(10) -0.0069(11) -0.0002(9) 0.0031(12)
C4_1 0.0207(11) 0.0317(14) 0.0142(9) 0.0034(9) -0.0009(9) 0.0040(10)
C5_1 0.0109(10) 0.0263(12) 0.0190(10) 0.0000(9) -0.0021(8) 0.0012(9)
C6_1 0.0136(11) 0.0272(13) 0.0165(10) 0.0009(9) 0.0009(8) 0.0033(9)
C7_1 0.0226(13) 0.0248(13) 0.0384(14) -0.0053(11) 0.0015(11) 0.0014(11)
C8_1 0.0322(14) 0.0323(15) 0.0288(13) -0.0091(12) -0.0021(11) 0.0095(12)
C9_1 0.0416(19) 0.0323(17) 0.067(2) -0.0216(17) 0.0004(17) 0.0063(14)
C1_1 0.0162(10) 0.0256(13) 0.0240(11) -0.0022(10) 0.0012(9) -0.0047(10)
N1_2 0.0205(9) 0.0181(9) 0.0153(8) 0.0010(7) -0.0002(8) 0.0006(9)
S1_2 0.0135(3) 0.0170(3) 0.0150(2) 0.00094(19) -0.0001(2) -0.0001(2)
F1_2 0.0284(7) 0.0257(8) 0.0177(6) 0.0009(6) -0.0080(5) 0.0007(6)
O1_2 0.0154(8) 0.0255(9) 0.0231(8) 0.0001(8) 0.0000(7) -0.0045(7)
S2_2 0.0125(3) 0.0168(3) 0.0147(2) 0.00067(19) -0.0005(2) 0.0005(2)
F2_2 0.0207(6) 0.0230(7) 0.0229(6) 0.0003(5) 0.0091(5) -0.0001(6)
O3_2 0.0144(8) 0.0237(9) 0.0207(8) 0.0035(7) 0.0001(7) 0.0040(7)
O4_2 0.0160(8) 0.0197(8) 0.0209(8) -0.0003(7) -0.0015(7) -0.0025(6)
O2_2 0.0186(9) 0.0208(9) 0.0205(8) 0.0011(7) -0.0013(7) 0.0040(7)
C1_2 0.0158(10) 0.0191(11) 0.0167(9) -0.0003(9) -0.0010(8) 0.0010(9)

loop_
_atom_type_symbol
_atom_type_description
_atom_type_scat_dispersion_real
_atom_type_scat_dispersion_imag
_atom_type_scat_source
C C 0.0181 0.0091 'International Tables Vol C Tables 4.2.6.8 and 6.1.1.4'
H H 0.0000 0.0000 'International Tables Vol C Tables 4.2.6.8 and 6.1.1.4'
O O 0.0492 0.0322 'International Tables Vol C Tables 4.2.6.8 and 6.1.1.4'
F F 0.0727 0.0534 'International Tables Vol C Tables 4.2.6.8 and 6.1.1.4'
S S 0.3331 0.5567 'International Tables Vol C Tables 4.2.6.8 and 6.1.1.4'
N N 0.0311 0.0180 'International Tables Vol C Tables 4.2.6.8 and 6.1.1.4'

loop_
_geom_angle_atom_site_label_1
_geom_angle_atom_site_label_2
_geom_angle_atom_site_label_3
_geom_angle
_geom_angle_site_symmetry_1
_geom_angle_site_symmetry_3
_geom_angle_publ_flag
C5_1 N1_1 C6_1 111.29(18) . . ?
C5_1 N1_1 C1_1 109.10(19) . . ?
C6_1 N1_1 C1_1 110.15(18) . . ?
C5_1 N1_1 C4_1 110.48(18) . . ?
C6_1 N1_1 C4_1 112.79(18) . . ?
C1_1 N1_1 C4_1 102.67(18) . . ?
C1_1 C2_1 C3_1 104.8(2) . . ?
C1_1 C2_1 H2A_1 110.8 . . ?
C3_1 C2_1 H2A_1 110.8 . . ?
C1_1 C2_1 H2AB_1 110.8 . . ?
C3_1 C2_1 H2AB_1 110.8 . . ?
H2A_1 C2_1 H2AB_1 108.9 . . ?
C4_1 C3_1 C2_1 106.07(19) . . ?
C4_1 C3_1 H3A_1 110.5 . . ?
C2_1 C3_1 H3A_1 110.5 . . ?
C4_1 C3_1 H3AB_1 110.5 . . ?
C2_1 C3_1 H3AB_1 110.5 . . ?
H3A_1 C3_1 H3AB_1 108.7 . . ?
N1_1 C4_1 C3_1 104.8(2) . . ?
N1_1 C4_1 H4A_1 110.8 . . ?
C3_1 C4_1 H4A_1 110.8 . . ?
N1_1 C4_1 H4AB_1 110.8 . . ?
C3_1 C4_1 H4AB_1 110.8 . . ?
H4A_1 C4_1 H4AB_1 108.9 . . ?
N1_1 C5_1 H5A_1 109.5 . . ?
N1_1 C5_1 H5B_1 109.5 . . ?
H5A_1 C5_1 H5B_1 109.5 . . ?
N1_1 C5_1 H5C_1 109.5 . . ?
H5A_1 C5_1 H5C_1 109.5 . . ?
H5B_1 C5_1 H5C_1 109.5 . . ?
N1_1 C6_1 C7_1 114.9(2) . . ?
N1_1 C6_1 H6A_1 108.5 . . ?
C7_1 C6_1 H6A_1 108.5 . . ?
N1_1 C6_1 H6AB_1 108.5 . . ?
C7_1 C6_1 H6AB_1 108.5 . . ?
H6A_1 C6_1 H6AB_1 107.5 . . ?
C6_1 C7_1 C8_1 110.7(2) . . ?
C6_1 C7_1 H7A_1 109.5 . . ?
C8_1 C7_1 H7A_1 109.5 . . ?
C6_1 C7_1 H7AB_1 109.5 . . ?
C8_1 C7_1 H7AB_1 109.5 . . ?
H7A_1 C7_1 H7AB_1 108.1 . . ?
C7_1 C8_1 C9_1 112.9(3) . . ?
C7_1 C8_1 H8A_1 109.0 . . ?
C9_1 C8_1 H8A_1 109.0 . . ?
C7_1 C8_1 H8AB_1 109.0 . . ?
C9_1 C8_1 H8AB_1 109.0 . . ?
H8A_1 C8_1 H8AB_1 107.8 . . ?
C8_1 C9_1 H9A_1 109.5 . . ?
C8_1 C9_1 H9B_1 109.5 . . ?
H9A_1 C9_1 H9B_1 109.5 . . ?
C8_1 C9_1 H9C_1 109.5 . . ?
H9A_1 C9_1 H9C_1 109.5 . . ?
H9B_1 C9_1 H9C_1 109.5 . . ?
N1_1 C1_1 C2_1 104.49(19) . . ?
N1_1 C1_1 H1A_1 110.9 . . ?
C2_1 C1_1 H1A_1 110.9 . . ?
N1_1 C1_1 H1AB_1 110.9 . . ?
C2_1 C1_1 H1AB_1 110.9 . . ?
H1A_1 C1_1 H1AB_1 108.9 . . ?
S2_2 N1_2 S1_2 100.96(10) . . ?
O2_2 S1_2 O1_2 116.93(11) . . ?
O2_2 S1_2 N1_2 111.47(10) . . ?
O1_2 S1_2 N1_2 113.48(11) . . ?
O2_2 S1_2 C1_2 114.12(10) . . ?
O1_2 S1_2 C1_2 110.29(11) . . ?
N1_2 S1_2 C1_2 86.81(10) . . ?
O2_2 S1_2 S2_2 127.05(8) . . ?
O1_2 S1_2 S2_2 115.83(8) . . ?
N1_2 S1_2 S2_2 39.40(7) . . ?
C1_2 S1_2 S2_2 47.90(7) . . ?
O3_2 S2_2 O4_2 116.87(11) . . ?
O3_2 S2_2 N1_2 113.98(11) . . ?
O4_2 S2_2 N1_2 111.86(10) . . ?
O3_2 S2_2 C1_2 110.83(10) . . ?
O4_2 S2_2 C1_2 112.31(11) . . ?
N1_2 S2_2 C1_2 87.33(10) . . ?
O3_2 S2_2 S1_2 116.71(8) . . ?
O4_2 S2_2 S1_2 126.34(7) . . ?
N1_2 S2_2 S1_2 39.64(7) . . ?
C1_2 S2_2 S1_2 48.18(7) . . ?
F2_2 C1_2 F1_2 110.06(17) . . ?
F2_2 C1_2 S2_2 113.78(16) . . ?
F1_2 C1_2 S2_2 116.17(17) . . ?
F2_2 C1_2 S1_2 114.60(16) . . ?
F1_2 C1_2 S1_2 116.34(17) . . ?
S2_2 C1_2 S1_2 83.92(9) . . ?

loop_
_geom_bond_atom_site_label_1
_geom_bond_atom_site_label_2
_geom_bond_distance
_geom_bond_site_symmetry_2
_geom_bond_publ_flag
N1_1 C5_1 1.498(3) . ?
N1_1 C6_1 1.506(3) . ?
N1_1 C1_1 1.508(3) . ?
N1_1 C4_1 1.516(3) . ?
C2_1 C1_1 1.525(3) . ?
C2_1 C3_1 1.543(4) . ?
C2_1 H2A_1 0.9900 . ?
C2_1 H2AB_1 0.9900 . ?
C3_1 C4_1 1.531(4) . ?
C3_1 H3A_1 0.9900 . ?
C3_1 H3AB_1 0.9900 . ?
C4_1 H4A_1 0.9900 . ?
C4_1 H4AB_1 0.9900 . ?
C5_1 H5A_1 0.9800 . ?
C5_1 H5B_1 0.9800 . ?
C5_1 H5C_1 0.9800 . ?
C6_1 C7_1 1.517(4) . ?
C6_1 H6A_1 0.9900 . ?
C6_1 H6AB_1 0.9900 . ?
C7_1 C8_1 1.519(4) . ?
C7_1 H7A_1 0.9900 . ?
C7_1 H7AB_1 0.9900 . ?
C8_1 C9_1 1.519(5) . ?
C8_1 H8A_1 0.9900 . ?
C8_1 H8AB_1 0.9900 . ?
C9_1 H9A_1 0.9800 . ?
C9_1 H9B_1 0.9800 . ?
C9_1 H9C_1 0.9800 . ?
C1_1 H1A_1 0.9900 . ?
C1_1 H1AB_1 0.9900 . ?
N1_2 S2_2 1.607(2) . ?
N1_2 S1_2 1.615(2) . ?
S1_2 O2_2 1.4348(18) . ?
S1_2 O1_2 1.4390(17) . ?
S1_2 C1_2 1.863(2) . ?
S1_2 S2_2 2.4856(7) . ?
F1_2 C1_2 1.328(3) . ?
S2_2 O3_2 1.4339(17) . ?
S2_2 O4_2 1.4401(17) . ?
S2_2 C1_2 1.855(2) . ?
F2_2 C1_2 1.327(3) . ?
